data_1515334
loop_
_publ_author_name
'Cheng, Fei'
'Bonder, Edward M.'
'Doshi, Ami'
'J\"akle, Frieder'

_publ_section_title
;
 Organoboron star polymers via arm-first RAFT polymerization: synthesis,
 luminescent behavior, and aqueous self-assembly
;
_journal_issue 3
_journal_name_full 'Polymer Chemistry'
_journal_page_first 596
_journal_paper_doi 10.1039/c2py00556e
_journal_volume 3
_journal_year 2012
_chemical_formula_moiety 'C25 H20 B N O'
_chemical_formula_sum 'C25 H20 B N O'
_chemical_formula_weight 361.23
_chemical_name_systematic
;
?
;
_space_group_IT_number 14
_symmetry_cell_setting monoclinic
_symmetry_space_group_name_Hall '-P 2ybc'
_symmetry_space_group_name_H-M 'P 1 21/c 1'
_atom_sites_solution_hydrogens geom
_atom_sites_solution_primary direct
_atom_sites_solution_secondary difmap
_audit_creation_method SHELXL-97
_cell_angle_alpha 90.00
_cell_angle_beta 98.3180(10)
_cell_angle_gamma 90.00
_cell_formula_units_Z 4
_cell_length_a 14.0269(3)
_cell_length_b 14.0772(3)
_cell_length_c 9.7274(2)
_cell_measurement_reflns_used 9970
_cell_measurement_temperature 100(2)
_cell_measurement_theta_max 67.05
_cell_measurement_theta_min 3.14
_cell_volume 1900.56(7)
_computing_cell_refinement 'APEX 2'
_computing_data_collection 'APEX 2 (Bruker, 2006)'
_computing_data_reduction 'SAINT (Bruker, 2005)'
_computing_molecular_graphics 'SHELXTL (Bruker, 2004)'
_computing_publication_material SHELXTL
_computing_structure_refinement 'SHELXL (Sheldrick, 2004)'
_computing_structure_solution 'SHELXS (Sheldrick, 2004)'
_diffrn_ambient_temperature 100(2)
_diffrn_measured_fraction_theta_full 0.971
_diffrn_measured_fraction_theta_max 0.971
_diffrn_measurement_device_type 'Bruker SMART CCD area-detector'
_diffrn_measurement_method '\f and \w'
_diffrn_radiation_monochromator graphite
_diffrn_radiation_source 'fine-focus sealed tube'
_diffrn_radiation_type CuK\a
_diffrn_radiation_wavelength 1.54178
_diffrn_reflns_av_R_equivalents 0.0359
_diffrn_reflns_av_sigmaI/netI 0.0221
_diffrn_reflns_limit_h_max 16
_diffrn_reflns_limit_h_min -16
_diffrn_reflns_limit_k_max 15
_diffrn_reflns_limit_k_min -16
_diffrn_reflns_limit_l_max 11
_diffrn_reflns_limit_l_min -11
_diffrn_reflns_number 14033
_diffrn_reflns_theta_full 67.07
_diffrn_reflns_theta_max 67.07
_diffrn_reflns_theta_min 3.18
_exptl_absorpt_coefficient_mu 0.585
_exptl_absorpt_correction_T_max 0.8870
_exptl_absorpt_correction_T_min 0.8259
_exptl_absorpt_correction_type multi-scan
_exptl_absorpt_process_details '(SADABS; Blessing, 1995)'
_exptl_crystal_colour Green-Yellow
_exptl_crystal_density_diffrn 1.262
_exptl_crystal_density_method 'not measured'
_exptl_crystal_description Plate
_exptl_crystal_F_000 760
_exptl_crystal_size_max 0.34
_exptl_crystal_size_mid 0.21
_exptl_crystal_size_min 0.21
_refine_diff_density_max 0.237
_refine_diff_density_min -0.194
_refine_diff_density_rms 0.038
_refine_ls_extinction_method none
_refine_ls_goodness_of_fit_ref 1.027
_refine_ls_hydrogen_treatment constr
_refine_ls_matrix_type full
_refine_ls_number_parameters 253
_refine_ls_number_reflns 3299
_refine_ls_number_restraints 0
_refine_ls_restrained_S_all 1.027
_refine_ls_R_factor_all 0.0401
_refine_ls_R_factor_gt 0.0367
_refine_ls_shift/su_max 0.000
_refine_ls_shift/su_mean 0.000
_refine_ls_structure_factor_coef Fsqd
_refine_ls_weighting_details 'calc w=1/[\s^2^(Fo^2^)+(0.0598P)^2^+0.4563P] where P=(Fo^2^+2Fc^2^)/3'
_refine_ls_weighting_scheme calc
_refine_ls_wR_factor_gt 0.0989
_refine_ls_wR_factor_ref 0.1022
_reflns_number_gt 2994
_reflns_number_total 3299
_reflns_threshold_expression >2sigma(I)
_cod_data_source_file c2py00556e.txt
_cod_data_source_block 092908ami
_cod_depositor_comments
;
The following automatic conversions were performed:

'_symmetry_cell_setting' value 'Monoclinic' changed to 'monoclinic'
according to
/usr/data/users/saulius/automatic-downloads/retrospective/RSC/lib/dictionaries/cif_core.dic
dictionary named 'cif_core.dic' version 2.4.2 from 2011-04-26.

Automatic conversion script
Id: cif_fix_values 2281 2013-09-26 08:29:07Z andrius 
;
_cod_original_sg_symbol_H-M P(2)1/c
_cod_database_code 1515334

loop_
_symmetry_equiv_pos_as_xyz
'x, y, z'
'-x, y+1/2, -z+1/2'
'-x, -y, -z'
'x, -y-1/2, z-1/2'

loop_
_atom_site_label
_atom_site_type_symbol
_atom_site_fract_x
_atom_site_fract_y
_atom_site_fract_z
_atom_site_U_iso_or_equiv
_atom_site_adp_type
_atom_site_occupancy
_atom_site_symmetry_multiplicity
_atom_site_calc_flag
_atom_site_refinement_flags
B1 B 0.17799(10) 0.36934(9) 0.30280(14) 0.0240(3) Uani 1 1 d .
C1 C 0.23796(8) 0.46718(8) 0.31729(11) 0.0238(3) Uani 1 1 d .
C2 C 0.22178(8) 0.53996(8) 0.21933(12) 0.0244(3) Uani 1 1 d .
H2 H 0.1770 0.5299 0.1376 0.029 Uiso 1 1 calc R
C3 C 0.26930(9) 0.62677(8) 0.23786(12) 0.0253(3) Uani 1 1 d .
H3 H 0.2570 0.6743 0.1683 0.030 Uiso 1 1 calc R
C4 C 0.33475(9) 0.64504(8) 0.35713(12) 0.0254(3) Uani 1 1 d .
C5 C 0.35285(9) 0.57183(9) 0.45499(12) 0.0276(3) Uani 1 1 d .
H5 H 0.3978 0.5817 0.5366 0.033 Uiso 1 1 calc R
C6 C 0.30626(9) 0.48545(9) 0.43450(12) 0.0267(3) Uani 1 1 d .
H6 H 0.3209 0.4368 0.5020 0.032 Uiso 1 1 calc R
C7 C 0.38317(9) 0.73800(9) 0.37654(13) 0.0280(3) Uani 1 1 d .
H7 H 0.3692 0.7825 0.3029 0.034 Uiso 1 1 calc R
C8 C 0.44385(10) 0.76591(10) 0.48555(14) 0.0370(3) Uani 1 1 d .
H8A H 0.4602 0.7242 0.5621 0.044 Uiso 1 1 calc R
H8B H 0.4711 0.8277 0.4875 0.044 Uiso 1 1 calc R
C9 C 0.24020(8) 0.27323(8) 0.31965(11) 0.0229(3) Uani 1 1 d .
C10 C 0.21784(8) 0.19504(8) 0.39743(12) 0.0248(3) Uani 1 1 d .
H10 H 0.1650 0.1992 0.4483 0.030 Uiso 1 1 calc R
C11 C 0.27079(9) 0.11143(8) 0.40239(12) 0.0254(3) Uani 1 1 d .
H11 H 0.2535 0.0598 0.4567 0.030 Uiso 1 1 calc R
C12 C 0.34870(8) 0.10160(8) 0.32948(12) 0.0237(3) Uani 1 1 d .
C13 C 0.37163(8) 0.17948(8) 0.24997(12) 0.0242(3) Uani 1 1 d .
H13 H 0.4238 0.1750 0.1980 0.029 Uiso 1 1 calc R
C14 C 0.31883(8) 0.26262(8) 0.24677(12) 0.0236(3) Uani 1 1 d .
H14 H 0.3365 0.3145 0.1932 0.028 Uiso 1 1 calc R
C15 C 0.40459(9) 0.01283(9) 0.34135(12) 0.0275(3) Uani 1 1 d .
H15 H 0.3805 -0.0370 0.3925 0.033 Uiso 1 1 calc R
C16 C 0.48432(9) -0.00559(9) 0.28914(13) 0.0327(3) Uani 1 1 d .
H16A H 0.5118 0.0416 0.2370 0.039 Uiso 1 1 calc R
H16B H 0.5143 -0.0660 0.3037 0.039 Uiso 1 1 calc R
C17 C 0.11041(9) 0.37472(8) 0.55214(12) 0.0258(3) Uani 1 1 d .
H17 H 0.1727 0.3741 0.6055 0.031 Uiso 1 1 calc R
C18 C 0.02819(9) 0.37868(8) 0.61885(13) 0.0278(3) Uani 1 1 d .
H18 H 0.0356 0.3813 0.7174 0.033 Uiso 1 1 calc R
C19 C -0.06286(9) 0.37887(8) 0.54430(13) 0.0279(3) Uani 1 1 d .
H19 H -0.1178 0.3813 0.5910 0.034 Uiso 1 1 calc R
C20 C -0.16067(9) 0.37532(8) 0.30187(14) 0.0303(3) Uani 1 1 d .
H20 H -0.2213 0.3780 0.3343 0.036 Uiso 1 1 calc R
C21 C -0.15592(9) 0.37120(9) 0.16152(14) 0.0314(3) Uani 1 1 d .
H21 H -0.2146 0.3705 0.0991 0.038 Uiso 1 1 calc R
C22 C -0.06850(9) 0.36802(8) 0.10537(13) 0.0282(3) Uani 1 1 d .
H22 H -0.0684 0.3650 0.0078 0.034 Uiso 1 1 calc R
C23 C 0.01636(9) 0.36940(8) 0.19585(13) 0.0239(3) Uani 1 1 d .
C24 C 0.01129(9) 0.37236(7) 0.33954(12) 0.0232(3) Uani 1 1 d .
C25 C -0.07412(9) 0.37546(8) 0.39745(13) 0.0258(3) Uani 1 1 d .
N1 N 0.10106(7) 0.37184(6) 0.41420(10) 0.0231(2) Uani 1 1 d .
O1 O 0.10697(6) 0.36737(6) 0.16862(8) 0.0256(2) Uani 1 1 d .

loop_
_atom_site_aniso_label
_atom_site_aniso_U_11
_atom_site_aniso_U_22
_atom_site_aniso_U_33
_atom_site_aniso_U_23
_atom_site_aniso_U_13
_atom_site_aniso_U_12
B1 0.0267(7) 0.0285(7) 0.0169(6) 0.0006(5) 0.0037(5) 0.0015(5)
C1 0.0260(6) 0.0262(6) 0.0201(6) -0.0002(4) 0.0063(5) 0.0048(5)
C2 0.0279(6) 0.0272(6) 0.0182(6) -0.0011(5) 0.0037(5) 0.0042(5)
C3 0.0307(6) 0.0261(6) 0.0197(6) 0.0039(4) 0.0059(5) 0.0049(5)
C4 0.0270(6) 0.0268(6) 0.0237(6) -0.0010(5) 0.0076(5) 0.0029(5)
C5 0.0295(6) 0.0315(6) 0.0212(6) 0.0005(5) 0.0010(5) 0.0006(5)
C6 0.0309(6) 0.0275(6) 0.0215(6) 0.0054(5) 0.0031(5) 0.0026(5)
C7 0.0298(6) 0.0264(6) 0.0282(6) 0.0021(5) 0.0058(5) 0.0029(5)
C8 0.0418(7) 0.0302(7) 0.0369(8) 0.0025(6) -0.0006(6) -0.0051(6)
C9 0.0252(6) 0.0262(6) 0.0160(5) -0.0020(4) -0.0012(4) -0.0020(5)
C10 0.0268(6) 0.0282(6) 0.0198(6) -0.0015(5) 0.0052(5) -0.0017(5)
C11 0.0321(6) 0.0246(6) 0.0194(6) 0.0007(5) 0.0036(5) -0.0036(5)
C12 0.0253(6) 0.0256(6) 0.0189(6) -0.0023(5) -0.0015(5) -0.0017(5)
C13 0.0233(6) 0.0286(6) 0.0207(6) -0.0020(5) 0.0036(5) -0.0017(5)
C14 0.0252(6) 0.0248(6) 0.0201(6) 0.0015(4) 0.0011(5) -0.0034(5)
C15 0.0313(6) 0.0252(6) 0.0252(6) -0.0002(5) 0.0008(5) -0.0012(5)
C16 0.0350(7) 0.0302(7) 0.0330(7) 0.0003(5) 0.0049(5) 0.0047(5)
C17 0.0334(7) 0.0236(6) 0.0200(6) 0.0004(4) 0.0024(5) 0.0021(5)
C18 0.0388(7) 0.0238(6) 0.0220(6) -0.0005(4) 0.0083(5) 0.0015(5)
C19 0.0334(7) 0.0217(6) 0.0310(7) -0.0002(5) 0.0123(5) 0.0015(5)
C20 0.0255(6) 0.0282(7) 0.0377(7) -0.0003(5) 0.0063(5) 0.0010(5)
C21 0.0281(6) 0.0304(7) 0.0336(7) 0.0001(5) -0.0025(5) 0.0017(5)
C22 0.0333(7) 0.0266(6) 0.0235(6) -0.0002(5) -0.0002(5) 0.0020(5)
C23 0.0282(6) 0.0195(6) 0.0241(6) 0.0004(4) 0.0040(5) 0.0020(5)
C24 0.0269(6) 0.0175(6) 0.0247(6) 0.0001(4) 0.0017(5) 0.0016(4)
C25 0.0306(6) 0.0174(6) 0.0301(7) -0.0003(4) 0.0065(5) 0.0013(5)
N1 0.0274(5) 0.0210(5) 0.0210(5) -0.0002(4) 0.0033(4) 0.0021(4)
O1 0.0265(4) 0.0308(5) 0.0195(4) 0.0002(3) 0.0029(3) 0.0027(3)

loop_
_atom_type_symbol
_atom_type_description
_atom_type_scat_dispersion_real
_atom_type_scat_dispersion_imag
_atom_type_scat_source
C C 0.0181 0.0091 'International Tables Vol C Tables 4.2.6.8 and 6.1.1.4'
H H 0.0000 0.0000 'International Tables Vol C Tables 4.2.6.8 and 6.1.1.4'
B B 0.0090 0.0039 'International Tables Vol C Tables 4.2.6.8 and 6.1.1.4'
N N 0.0311 0.0180 'International Tables Vol C Tables 4.2.6.8 and 6.1.1.4'
O O 0.0492 0.0322 'International Tables Vol C Tables 4.2.6.8 and 6.1.1.4'

loop_
_geom_angle_atom_site_label_1
_geom_angle_atom_site_label_2
_geom_angle_atom_site_label_3
_geom_angle
O1 B1 C9 110.52(9)
O1 B1 C1 111.06(9)
C9 B1 C1 116.29(10)
O1 B1 N1 98.95(9)
C9 B1 N1 110.56(9)
C1 B1 N1 108.06(9)
C2 C1 C6 116.41(11)
C2 C1 B1 122.50(10)
C6 C1 B1 121.00(10)
C3 C2 C1 121.95(11)
C2 C3 C4 120.99(11)
C3 C4 C5 117.52(11)
C3 C4 C7 120.38(11)
C5 C4 C7 122.09(11)
C6 C5 C4 120.94(11)
C5 C6 C1 122.14(11)
C8 C7 C4 126.79(12)
C10 C9 C14 116.38(11)
C10 C9 B1 123.93(10)
C14 C9 B1 119.58(10)
C11 C10 C9 121.73(11)
C10 C11 C12 121.42(11)
C11 C12 C13 117.49(11)
C11 C12 C15 119.53(11)
C13 C12 C15 122.96(11)
C14 C13 C12 120.54(10)
C13 C14 C9 122.44(11)
C16 C15 C12 127.50(12)
N1 C17 C18 120.00(11)
C19 C18 C17 121.27(11)
C18 C19 C25 119.47(11)
C21 C20 C25 119.35(12)
C20 C21 C22 123.59(12)
C23 C22 C21 118.14(12)
O1 C23 C22 129.32(11)
O1 C23 C24 112.52(10)
C22 C23 C24 118.16(11)
N1 C24 C25 124.54(11)
N1 C24 C23 110.71(11)
C25 C24 C23 124.75(11)
C24 C25 C19 115.55(11)
C24 C25 C20 116.01(12)
C19 C25 C20 128.44(12)
C17 N1 C24 119.16(10)
C17 N1 B1 133.68(10)
C24 N1 B1 107.15(9)
C23 O1 B1 110.66(9)

loop_
_geom_bond_atom_site_label_1
_geom_bond_atom_site_label_2
_geom_bond_distance
B1 O1 1.5233(15)
B1 C9 1.6054(17)
B1 C1 1.6093(17)
B1 N1 1.6365(16)
C1 C2 1.3952(16)
C1 C6 1.4028(17)
C2 C3 1.3912(17)
C3 C4 1.3954(17)
C4 C5 1.4010(17)
C4 C7 1.4738(17)
C5 C6 1.3811(17)
C7 C8 1.3199(19)
C9 C10 1.3968(16)
C9 C14 1.4028(16)
C10 C11 1.3888(17)
C11 C12 1.3931(17)
C12 C13 1.4056(17)
C12 C15 1.4708(17)
C13 C14 1.3829(17)
C15 C16 1.3193(18)
C17 N1 1.3298(16)
C17 C18 1.4037(17)
C18 C19 1.3745(18)
C19 C25 1.4151(19)
C20 C21 1.3777(19)
C20 C25 1.4184(18)
C21 C22 1.4135(18)
C22 C23 1.3743(17)
C23 O1 1.3356(14)
C23 C24 1.4104(17)
C24 N1 1.3597(15)
C24 C25 1.3963(17)
